data_4033875
loop_
_publ_author_name
'Mukhopadhyay, Arindam'
'Jana, Kanyashree'
'Hossen, Tousif'
'Sahu, Kalyanasis'
'Moorthy, Jarugu Narasimha'

_publ_section_title
;
 Coumarin-Annelated Regioisomeric Heptahelicenes: Influence of Helicity on
 Excited-State Properties and Chiroptical Properties.
;
_journal_issue 17
_journal_name_full 'The Journal of organic chemistry'
_journal_page_first 10658
_journal_page_last 10668
_journal_paper_doi 10.1021/acs.joc.9b01126
_journal_volume 84
_journal_year 2019
_chemical_formula_sum 'C58 H32 O4'
_chemical_formula_weight 792.84
_space_group_crystal_system monoclinic
_space_group_IT_number 14
_space_group_name_Hall '-P 2ybc'
_space_group_name_H-M_alt 'P 1 21/c 1'
_atom_sites_solution_hydrogens geom
_audit_creation_method SHELXL-2014/7
_cell_angle_alpha 90
_cell_angle_beta 95.701(2)
_cell_angle_gamma 90
_cell_formula_units_Z 2
_cell_length_a 10.2558(6)
_cell_length_b 6.9979(4)
_cell_length_c 25.3728(14)
_cell_measurement_reflns_used 2966
_cell_measurement_temperature 100(2)
_cell_measurement_theta_max 28.365
_cell_measurement_theta_min 2.688
_cell_volume 1811.98(18)
_computing_cell_refinement 'Bruker SAINT'
_computing_data_collection 'Bruker APEX2'
_computing_data_reduction 'Bruker SAINT'
_computing_structure_refinement 'SHELXL-2014/7 (Sheldrick, 2014)'
_diffrn_ambient_temperature 100(2)
_diffrn_measured_fraction_theta_full 0.998
_diffrn_measured_fraction_theta_max 0.997
_diffrn_measurement_device_type 'Bruker APEX-II CCD'
_diffrn_measurement_method '\f and \w scans'
_diffrn_radiation_type MoK\a
_diffrn_radiation_wavelength 0.71073
_diffrn_reflns_av_R_equivalents 0.0570
_diffrn_reflns_av_unetI/netI 0.0627
_diffrn_reflns_Laue_measured_fraction_full 0.998
_diffrn_reflns_Laue_measured_fraction_max 0.997
_diffrn_reflns_limit_h_max 13
_diffrn_reflns_limit_h_min -13
_diffrn_reflns_limit_k_max 9
_diffrn_reflns_limit_k_min -9
_diffrn_reflns_limit_l_max 33
_diffrn_reflns_limit_l_min -25
_diffrn_reflns_number 17819
_diffrn_reflns_point_group_measured_fraction_full 0.998
_diffrn_reflns_point_group_measured_fraction_max 0.997
_diffrn_reflns_theta_full 25.242
_diffrn_reflns_theta_max 28.365
_diffrn_reflns_theta_min 2.688
_diffrn_source 'sealed tube'
_exptl_absorpt_coefficient_mu 0.090
_exptl_absorpt_correction_type none
_exptl_crystal_colour yellow
_exptl_crystal_density_diffrn 1.453
_exptl_crystal_density_method 'not measured'
_exptl_crystal_description block
_exptl_crystal_F_000 824
_exptl_crystal_size_max 0.24
_exptl_crystal_size_mid 0.18
_exptl_crystal_size_min 0.12
_refine_diff_density_max 0.407
_refine_diff_density_min -0.380
_refine_diff_density_rms 0.070
_refine_ls_extinction_method none
_refine_ls_goodness_of_fit_ref 1.035
_refine_ls_hydrogen_treatment constr
_refine_ls_matrix_type full
_refine_ls_number_parameters 280
_refine_ls_number_reflns 4523
_refine_ls_number_restraints 0
_refine_ls_restrained_S_all 1.035
_refine_ls_R_factor_all 0.1059
_refine_ls_R_factor_gt 0.0599
_refine_ls_shift/su_max 0.000
_refine_ls_shift/su_mean 0.000
_refine_ls_structure_factor_coef Fsqd
_refine_ls_weighting_details 'w=1/[\s^2^(Fo^2^)+(0.0794P)^2^+0.3319P] where P=(Fo^2^+2Fc^2^)/3'
_refine_ls_weighting_scheme calc
_refine_ls_wR_factor_gt 0.1359
_refine_ls_wR_factor_ref 0.1569
_reflns_Friedel_coverage 0.000
_reflns_number_gt 2966
_reflns_number_total 4523
_reflns_threshold_expression 'I > 2\s(I)'
_cod_data_source_file jo9b01126_si_003.cif
_cod_data_source_block 7-in'
_cod_original_sg_symbol_H-M 'P 21/c'
_cod_database_code 4033875
_shelx_shelxl_version_number 2014/7
_shelx_space_group_comment
;
The symmetry employed for this shelxl refinement is uniquely defined
by the following loop, which should always be used as a source of
symmetry information in preference to the above space-group names.
They are only intended as comments.
;

loop_
_space_group_symop_operation_xyz
'x, y, z'
'-x, y+1/2, -z+1/2'
'-x, -y, -z'
'x, -y-1/2, z-1/2'

loop_
_atom_site_label
_atom_site_type_symbol
_atom_site_fract_x
_atom_site_fract_y
_atom_site_fract_z
_atom_site_U_iso_or_equiv
_atom_site_adp_type
_atom_site_occupancy
_atom_site_site_symmetry_order
_atom_site_calc_flag
_atom_site_refinement_flags_posn
_atom_site_refinement_flags_adp
C1 C 0.88827(18) 0.8114(3) 0.52047(7) 0.0192(4) Uani 1 1 d . .
O1 O 0.75303(12) 0.79912(18) 0.51514(5) 0.0169(3) Uani 1 1 d . .
C2 C 0.95064(18) 0.8405(3) 0.57367(7) 0.0198(4) Uani 1 1 d . .
H2 H 1.0406 0.8603 0.5790 0.024 Uiso 1 1 calc R U
O2 O 0.94183(13) 0.7962(2) 0.48058(5) 0.0271(4) Uani 1 1 d . .
C3 C 0.87964(18) 0.8389(3) 0.61508(7) 0.0189(4) Uani 1 1 d . .
H3 H 0.9218 0.8544 0.6490 0.023 Uiso 1 1 calc R U
C4 C 0.74017(17) 0.8141(3) 0.60861(7) 0.0157(4) Uani 1 1 d . .
C5 C 0.67869(18) 0.7949(2) 0.55728(7) 0.0149(4) Uani 1 1 d . .
C6 C 0.54261(18) 0.7639(2) 0.54614(7) 0.0142(4) Uani 1 1 d . .
C7 C 0.47115(18) 0.7462(3) 0.59093(7) 0.0158(4) Uani 1 1 d . .
C8 C 0.53400(18) 0.7678(3) 0.64285(7) 0.0175(4) Uani 1 1 d . .
H8 H 0.4847 0.7579 0.6716 0.021 Uiso 1 1 calc R U
C9 C 0.66461(18) 0.8028(3) 0.65163(7) 0.0184(4) Uani 1 1 d . .
H9 H 0.7037 0.8192 0.6860 0.022 Uiso 1 1 calc R U
C10 C 0.33487(18) 0.7004(3) 0.58448(7) 0.0181(4) Uani 1 1 d . .
H10 H 0.2888 0.6931 0.6142 0.022 Uiso 1 1 calc R U
C11 C 0.27141(18) 0.6676(3) 0.53618(7) 0.0180(4) Uani 1 1 d . .
H11 H 0.1842 0.6290 0.5333 0.022 Uiso 1 1 calc R U
C12 C 0.33641(17) 0.6914(3) 0.48940(7) 0.0151(4) Uani 1 1 d . .
C13 C 0.47194(17) 0.7433(2) 0.49308(7) 0.0139(4) Uani 1 1 d . .
C14 C 0.52629(18) 0.7671(3) 0.44540(7) 0.0152(4) Uani 1 1 d . .
H14 H 0.6140 0.8019 0.4463 0.018 Uiso 1 1 calc R U
C15 C 0.45402(17) 0.7406(3) 0.39602(7) 0.0151(4) Uani 1 1 d . .
C16 C 0.31798(17) 0.6906(3) 0.39238(7) 0.0147(4) Uani 1 1 d . .
C17 C 0.26542(18) 0.6630(3) 0.44046(7) 0.0160(4) Uani 1 1 d . .
H17 H 0.1786 0.6237 0.4397 0.019 Uiso 1 1 calc R U
C18 C 0.51943(18) 0.7509(3) 0.34919(7) 0.0182(4) Uani 1 1 d . .
H18 H 0.6055 0.7942 0.3512 0.022 Uiso 1 1 calc R U
C19 C 0.45774(18) 0.6985(3) 0.30187(7) 0.0182(4) Uani 1 1 d . .
H19 H 0.5040 0.6976 0.2722 0.022 Uiso 1 1 calc R U
C20 C 0.32225(18) 0.6442(3) 0.29659(7) 0.0162(4) Uani 1 1 d . .
C21 C 0.24797(17) 0.6566(2) 0.34025(7) 0.0147(4) Uani 1 1 d . .
C22 C 0.10739(18) 0.6232(3) 0.33074(7) 0.0150(4) Uani 1 1 d . .
C23 C 0.05575(18) 0.5411(3) 0.28137(7) 0.0177(4) Uani 1 1 d . .
C24 C 0.13942(19) 0.5108(3) 0.24086(7) 0.0204(4) Uani 1 1 d . .
H24 H 0.1071 0.4501 0.2097 0.024 Uiso 1 1 calc R U
C25 C 0.26418(17) 0.5686(3) 0.24705(6) 0.0131(4) Uani 1 1 d . .
H25 H 0.3146 0.5596 0.2186 0.016 Uiso 1 1 calc R U
C26 C 0.01547(18) 0.6744(3) 0.36622(7) 0.0167(4) Uani 1 1 d . .
H26 H 0.0445 0.7392 0.3972 0.020 Uiso 1 1 calc R U
C27 C -0.11499(18) 0.6317(3) 0.35642(7) 0.0203(4) Uani 1 1 d . .
H27 H -0.1724 0.6645 0.3811 0.024 Uiso 1 1 calc R U
C28 C -0.16277(19) 0.5389(3) 0.30953(7) 0.0221(4) Uani 1 1 d . .
H28 H -0.2508 0.5057 0.3037 0.027 Uiso 1 1 calc R U
C29 C -0.07937(18) 0.4977(3) 0.27267(7) 0.0196(4) Uani 1 1 d . .
H29 H -0.1118 0.4399 0.2411 0.024 Uiso 1 1 calc R U

loop_
_atom_site_aniso_label
_atom_site_aniso_U_11
_atom_site_aniso_U_22
_atom_site_aniso_U_33
_atom_site_aniso_U_23
_atom_site_aniso_U_13
_atom_site_aniso_U_12
C1 0.0190(10) 0.0191(10) 0.0196(10) -0.0011(8) 0.0027(8) -0.0010(8)
O1 0.0159(7) 0.0212(7) 0.0137(6) -0.0010(5) 0.0025(5) -0.0015(6)
C2 0.0167(9) 0.0221(10) 0.0201(10) -0.0019(8) 0.0002(8) -0.0024(8)
O2 0.0222(8) 0.0415(9) 0.0185(7) -0.0073(6) 0.0062(6) -0.0052(7)
C3 0.0225(10) 0.0171(10) 0.0161(9) -0.0013(8) -0.0024(8) -0.0004(8)
C4 0.0193(10) 0.0111(9) 0.0162(9) 0.0004(7) -0.0006(7) 0.0013(8)
C5 0.0196(10) 0.0120(9) 0.0137(9) 0.0002(7) 0.0049(7) 0.0008(8)
C6 0.0189(9) 0.0121(9) 0.0116(9) 0.0005(7) 0.0024(7) 0.0013(7)
C7 0.0213(10) 0.0118(9) 0.0144(9) 0.0008(7) 0.0028(7) 0.0018(8)
C8 0.0231(10) 0.0180(10) 0.0121(9) 0.0001(7) 0.0056(8) 0.0029(8)
C9 0.0266(11) 0.0158(9) 0.0122(9) -0.0002(7) -0.0011(8) 0.0023(8)
C10 0.0210(10) 0.0207(10) 0.0132(9) 0.0021(8) 0.0054(7) 0.0021(8)
C11 0.0158(9) 0.0202(10) 0.0185(9) 0.0022(8) 0.0036(8) 0.0017(8)
C12 0.0179(9) 0.0139(9) 0.0137(9) 0.0017(7) 0.0027(7) 0.0033(8)
C13 0.0176(9) 0.0111(9) 0.0129(9) -0.0001(7) 0.0010(7) 0.0029(7)
C14 0.0150(9) 0.0133(9) 0.0172(9) 0.0010(7) 0.0016(7) 0.0027(7)
C15 0.0188(10) 0.0109(9) 0.0158(9) 0.0015(7) 0.0035(7) 0.0027(7)
C16 0.0188(9) 0.0113(9) 0.0142(9) 0.0006(7) 0.0016(7) 0.0028(8)
C17 0.0155(9) 0.0151(10) 0.0179(9) 0.0006(7) 0.0037(7) 0.0019(8)
C18 0.0168(9) 0.0201(10) 0.0179(10) 0.0033(8) 0.0021(8) 0.0017(8)
C19 0.0210(10) 0.0213(10) 0.0132(9) 0.0020(7) 0.0060(7) 0.0029(8)
C20 0.0208(10) 0.0142(9) 0.0134(9) 0.0021(7) 0.0014(7) 0.0041(8)
C21 0.0183(9) 0.0113(9) 0.0142(9) 0.0009(7) 0.0003(7) 0.0027(8)
C22 0.0209(10) 0.0114(9) 0.0128(9) 0.0029(7) 0.0016(7) 0.0000(8)
C23 0.0254(10) 0.0113(9) 0.0161(9) 0.0022(7) 0.0009(8) 0.0022(8)
C24 0.0312(11) 0.0157(10) 0.0135(9) -0.0013(7) -0.0011(8) 0.0029(9)
C25 0.0189(9) 0.0138(9) 0.0073(8) -0.0001(7) 0.0042(7) 0.0039(8)
C26 0.0215(10) 0.0156(10) 0.0126(9) 0.0029(7) -0.0001(7) 0.0004(8)
C27 0.0212(10) 0.0220(10) 0.0184(10) 0.0033(8) 0.0049(8) 0.0009(8)
C28 0.0212(10) 0.0214(10) 0.0232(10) 0.0023(8) -0.0011(8) -0.0031(8)
C29 0.0262(10) 0.0145(9) 0.0167(9) -0.0004(8) -0.0049(8) -0.0023(8)

loop_
_atom_type_symbol
_atom_type_description
_atom_type_scat_dispersion_real
_atom_type_scat_dispersion_imag
_atom_type_scat_source
C C 0.0033 0.0016 'International Tables Vol C Tables 4.2.6.8 and 6.1.1.4'
O O 0.0106 0.0060 'International Tables Vol C Tables 4.2.6.8 and 6.1.1.4'
H H 0.0000 0.0000 'International Tables Vol C Tables 4.2.6.8 and 6.1.1.4'

loop_
_geom_angle_atom_site_label_1
_geom_angle_atom_site_label_2
_geom_angle_atom_site_label_3
_geom_angle
O2 C1 O1 116.72(16)
O2 C1 C2 126.84(18)
O1 C1 C2 116.44(16)
C5 O1 C1 123.65(14)
C3 C2 C1 120.43(18)
C3 C2 H2 119.8
C1 C2 H2 119.8
C2 C3 C4 121.74(17)
C2 C3 H3 119.1
C4 C3 H3 119.1
C5 C4 C9 119.18(17)
C5 C4 C3 118.13(17)
C9 C4 C3 122.66(16)
O1 C5 C4 119.33(16)
O1 C5 C6 117.46(15)
C4 C5 C6 123.16(17)
C5 C6 C7 115.60(16)
C5 C6 C13 125.81(17)
C7 C6 C13 118.56(16)
C8 C7 C6 120.84(17)
C8 C7 C10 118.74(17)
C6 C7 C10 120.39(16)
C9 C8 C7 121.49(17)
C9 C8 H8 119.3
C7 C8 H8 119.3
C8 C9 C4 119.64(16)
C8 C9 H9 120.2
C4 C9 H9 120.2
C11 C10 C7 121.40(17)
C11 C10 H10 119.3
C7 C10 H10 119.3
C10 C11 C12 120.83(17)
C10 C11 H11 119.6
C12 C11 H11 119.6
C17 C12 C11 118.67(17)
C17 C12 C13 120.92(16)
C11 C12 C13 120.41(16)
C14 C13 C12 116.37(15)
C14 C13 C6 125.48(17)
C12 C13 C6 118.14(16)
C13 C14 C15 122.61(17)
C13 C14 H14 118.7
C15 C14 H14 118.7
C14 C15 C18 119.20(17)
C14 C15 C16 120.96(16)
C18 C15 C16 119.70(16)
C17 C16 C15 115.84(15)
C17 C16 C21 124.85(16)
C15 C16 C21 119.09(16)
C12 C17 C16 123.21(17)
C12 C17 H17 118.4
C16 C17 H17 118.4
C19 C18 C15 120.68(18)
C19 C18 H18 119.7
C15 C18 H18 119.7
C18 C19 C20 121.26(18)
C18 C19 H19 119.4
C20 C19 H19 119.4
C21 C20 C19 120.33(16)
C21 C20 C25 120.08(16)
C19 C20 C25 119.52(16)
C20 C21 C22 117.62(15)
C20 C21 C16 117.84(16)
C22 C21 C16 124.44(16)
C26 C22 C23 116.57(16)
C26 C22 C21 124.46(16)
C23 C22 C21 118.91(16)
C29 C23 C24 120.57(17)
C29 C23 C22 119.64(17)
C24 C23 C22 119.75(17)
C25 C24 C23 120.71(17)
C25 C24 H24 119.6
C23 C24 H24 119.6
C24 C25 C20 121.53(17)
C24 C25 H25 119.2
C20 C25 H25 119.2
C27 C26 C22 122.05(17)
C27 C26 H26 119.0
C22 C26 H26 119.0
C26 C27 C28 120.57(18)
C26 C27 H27 119.7
C28 C27 H27 119.7
C29 C28 C27 119.45(18)
C29 C28 H28 120.3
C27 C28 H28 120.3
C28 C29 C23 121.39(17)
C28 C29 H29 119.3
C23 C29 H29 119.3

loop_
_geom_bond_atom_site_label_1
_geom_bond_atom_site_label_2
_geom_bond_distance
C1 O2 1.203(2)
C1 O1 1.383(2)
C1 C2 1.450(2)
O1 C5 1.374(2)
C2 C3 1.337(3)
C2 H2 0.9300
C3 C4 1.434(2)
C3 H3 0.9300
C4 C5 1.396(2)
C4 C9 1.402(3)
C5 C6 1.413(2)
C6 C7 1.418(2)
C6 C13 1.471(2)
C7 C8 1.416(2)
C7 C10 1.427(3)
C8 C9 1.358(3)
C8 H8 0.9300
C9 H9 0.9300
C10 C11 1.349(2)
C10 H10 0.9300
C11 C12 1.428(2)
C11 H11 0.9300
C12 C17 1.390(2)
C12 C13 1.431(2)
C13 C14 1.391(2)
C14 C15 1.403(2)
C14 H14 0.9300
C15 C18 1.423(3)
C15 C16 1.432(2)
C16 C17 1.395(2)
C16 C21 1.460(2)
C17 H17 0.9300
C18 C19 1.351(2)
C18 H18 0.9300
C19 C20 1.434(3)
C19 H19 0.9300
C20 C21 1.408(2)
C20 C25 1.437(2)
C21 C22 1.457(2)
C22 C26 1.413(2)
C22 C23 1.431(2)
C23 C29 1.414(2)
C23 C24 1.419(3)
C24 C25 1.336(2)
C24 H24 0.9300
C25 H25 0.9300
C26 C27 1.369(2)
C26 H26 0.9300
C27 C28 1.401(3)
C27 H27 0.9300
C28 C29 1.359(3)
C28 H28 0.9300
C29 H29 0.9300

loop_
_geom_torsion_atom_site_label_1
_geom_torsion_atom_site_label_2
_geom_torsion_atom_site_label_3
_geom_torsion_atom_site_label_4
_geom_torsion
O2 C1 O1 C5 173.41(16)
C2 C1 O1 C5 -6.4(3)
O2 C1 C2 C3 -174.38(19)
O1 C1 C2 C3 5.3(3)
C1 C2 C3 C4 -1.7(3)
C2 C3 C4 C5 -1.3(3)
C2 C3 C4 C9 176.85(18)
C1 O1 C5 C4 3.6(2)
C1 O1 C5 C6 -174.13(16)
C9 C4 C5 O1 -177.71(16)
C3 C4 C5 O1 0.5(2)
C9 C4 C5 C6 -0.2(3)
C3 C4 C5 C6 178.01(17)
O1 C5 C6 C7 175.40(15)
C4 C5 C6 C7 -2.2(3)
O1 C5 C6 C13 -2.7(3)
C4 C5 C6 C13 179.76(17)
C5 C6 C7 C8 2.8(3)
C13 C6 C7 C8 -178.97(16)
C5 C6 C7 C10 -175.31(16)
C13 C6 C7 C10 2.9(3)
C6 C7 C8 C9 -1.2(3)
C10 C7 C8 C9 177.00(18)
C7 C8 C9 C4 -1.3(3)
C5 C4 C9 C8 2.0(3)
C3 C4 C9 C8 -176.10(17)
C8 C7 C10 C11 -176.26(18)
C6 C7 C10 C11 1.9(3)
C7 C10 C11 C12 -4.7(3)
C10 C11 C12 C17 -177.54(18)
C10 C11 C12 C13 2.5(3)
C17 C12 C13 C14 1.3(3)
C11 C12 C13 C14 -178.74(16)
C17 C12 C13 C6 -177.68(17)
C11 C12 C13 C6 2.3(3)
C5 C6 C13 C14 -5.7(3)
C7 C6 C13 C14 176.28(17)
C5 C6 C13 C12 173.15(17)
C7 C6 C13 C12 -4.8(2)
C12 C13 C14 C15 -0.5(3)
C6 C13 C14 C15 178.35(17)
C13 C14 C15 C18 -174.45(16)
C13 C14 C15 C16 1.3(3)
C14 C15 C16 C17 -2.6(3)
C18 C15 C16 C17 173.11(16)
C14 C15 C16 C21 -177.45(16)
C18 C15 C16 C21 -1.8(3)
C11 C12 C17 C16 177.13(17)
C13 C12 C17 C16 -2.9(3)
C15 C16 C17 C12 3.4(3)
C21 C16 C17 C12 177.96(17)
C14 C15 C18 C19 170.11(18)
C16 C15 C18 C19 -5.6(3)
C15 C18 C19 C20 4.5(3)
C18 C19 C20 C21 4.2(3)
C18 C19 C20 C25 -172.91(18)
C19 C20 C21 C22 172.22(16)
C25 C20 C21 C22 -10.7(3)
C19 C20 C21 C16 -11.4(3)
C25 C20 C21 C16 165.77(16)
C17 C16 C21 C20 -164.32(17)
C15 C16 C21 C20 10.1(2)
C17 C16 C21 C22 11.8(3)
C15 C16 C21 C22 -173.78(17)
C20 C21 C22 C26 -163.93(16)
C16 C21 C22 C26 19.9(3)
C20 C21 C22 C23 13.1(2)
C16 C21 C22 C23 -163.07(17)
C26 C22 C23 C29 -6.3(2)
C21 C22 C23 C29 176.43(17)
C26 C22 C23 C24 171.21(16)
C21 C22 C23 C24 -6.0(3)
C29 C23 C24 C25 173.48(17)
C22 C23 C24 C25 -4.0(3)
C23 C24 C25 C20 6.8(3)
C21 C20 C25 C24 0.8(3)
C19 C20 C25 C24 177.95(17)
C23 C22 C26 C27 6.0(3)
C21 C22 C26 C27 -176.87(17)
C22 C26 C27 C28 -1.7(3)
C26 C27 C28 C29 -2.5(3)
C27 C28 C29 C23 2.1(3)
C24 C23 C29 C28 -175.07(17)
C22 C23 C29 C28 2.4(3)
